data_4083405
loop_
_publ_author_name
'Wei, Peng-Hui'
'Xu, Ling'
'Song, Li-Cheng'
'Zhang, Wen-Xiong'
'Xi, Zhenfeng'

_publ_section_title
;
 Cyclopentadienyl-Like Ligand as a Reactive Site in Half-Sandwich
 Bis(amidinato) Rare-Earth-Metal Complexes: An Efficient Application in
 Catalytic Addition of Amines to Carbodiimides
;
_journal_issue 11
_journal_name_full Organometallics
_journal_page_first 2784
_journal_paper_doi 10.1021/om5002793
_journal_volume 33
_journal_year 2014
_chemical_formula_sum 'C50 H51 Lu N4 Si'
_chemical_formula_weight 911.01
_chemical_name_systematic
; 
 ? 
;
_space_group_IT_number 14
_symmetry_cell_setting monoclinic
_symmetry_space_group_name_Hall '-P 2yn'
_symmetry_space_group_name_H-M 'P 1 21/n 1'
_atom_sites_solution_hydrogens geom
_atom_sites_solution_primary direct
_atom_sites_solution_secondary difmap
_audit_creation_method SHELXL-97
_cell_angle_alpha 90.00
_cell_angle_beta 97.92(3)
_cell_angle_gamma 90.00
_cell_formula_units_Z 4
_cell_length_a 10.938(2)
_cell_length_b 17.764(4)
_cell_length_c 22.760(5)
_cell_measurement_temperature 173(2)
_cell_measurement_theta_max 27.48
_cell_measurement_theta_min 1.46
_cell_volume 4380.1(16)
_computing_cell_refinement 'CrystalClear (Rigaku Inc., 2008)'
_computing_data_collection 'CrystalClear (Rigaku Inc., 2008)'
_computing_data_reduction 'CrystalClear (Rigaku Inc., 2008)'
_computing_molecular_graphics
; 
 Mercury: visualization and analysis of crystal structures, C. F. Macrae, 
 P. R. Edgington, P. McCabe, E. Pidcock, G. P. Shields, R. Taylor, 
 M. Towler and J. van de Streek, J. Appl. Cryst., 39, 453-457, 2006. 
;
_computing_publication_material 'SHELX-97 (Sheldrick, 2008)'
_computing_structure_refinement 'SHELX-97 (Sheldrick, 2008)'
_computing_structure_solution 'SHELX-97 (Sheldrick, 2008)'
_diffrn_ambient_temperature 173(2)
_diffrn_detector_area_resol_mean 28.5714
_diffrn_measured_fraction_theta_full 0.999
_diffrn_measured_fraction_theta_max 0.999
_diffrn_measurement_device_type 'MM007HF + CCD (Saturn724+)'
_diffrn_measurement_method '\w scans at fixed \c = 45\%'
_diffrn_radiation_monochromator Confocal
_diffrn_radiation_source 'Rotating Anode'
_diffrn_radiation_type MoK\a
_diffrn_radiation_wavelength 0.71073
_diffrn_reflns_av_R_equivalents 0.0594
_diffrn_reflns_av_sigmaI/netI 0.0507
_diffrn_reflns_limit_h_max 11
_diffrn_reflns_limit_h_min -14
_diffrn_reflns_limit_k_max 23
_diffrn_reflns_limit_k_min -22
_diffrn_reflns_limit_l_max 28
_diffrn_reflns_limit_l_min -29
_diffrn_reflns_number 30693
_diffrn_reflns_theta_full 27.48
_diffrn_reflns_theta_max 27.48
_diffrn_reflns_theta_min 1.46
_exptl_absorpt_coefficient_mu 2.319
_exptl_absorpt_correction_T_max 0.8012
_exptl_absorpt_correction_T_min 0.6541
_exptl_absorpt_correction_type multi-scan
_exptl_absorpt_process_details 'CrystalClear (Rigaku Inc., 2008)'
_exptl_crystal_colour colorless
_exptl_crystal_density_diffrn 1.381
_exptl_crystal_density_method 'not measured'
_exptl_crystal_description block
_exptl_crystal_F_000 1856
_exptl_crystal_size_max 0.20
_exptl_crystal_size_mid 0.20
_exptl_crystal_size_min 0.10
_refine_diff_density_max 1.621
_refine_diff_density_min -1.824
_refine_diff_density_rms 0.158
_refine_ls_extinction_method none
_refine_ls_goodness_of_fit_ref 1.114
_refine_ls_hydrogen_treatment none
_refine_ls_matrix_type full
_refine_ls_number_parameters 512
_refine_ls_number_reflns 10042
_refine_ls_number_restraints 0
_refine_ls_restrained_S_all 1.114
_refine_ls_R_factor_all 0.0456
_refine_ls_R_factor_gt 0.0417
_refine_ls_shift/su_max 0.002
_refine_ls_shift/su_mean 0.000
_refine_ls_structure_factor_coef Fsqd
_refine_ls_weighting_details 'calc w=1/[\s^2^(Fo^2^)+(0.0437P)^2^+5.1674P] where P=(Fo^2^+2Fc^2^)/3'
_refine_ls_weighting_scheme calc
_refine_ls_wR_factor_gt 0.1022
_refine_ls_wR_factor_ref 0.1053
_reflns_number_gt 9293
_reflns_number_total 10042
_reflns_threshold_expression >2sigma(I)
_cod_data_source_file om5002793_si_002.cif
_cod_data_source_block 6
_cod_depositor_comments 'Adding full bibliography for 4083401--4083407.cif.'
_cod_original_cell_volume 4380.1(15)
_cod_original_sg_symbol_H-M P2(1)/n
_cod_database_code 4083405

loop_
_symmetry_equiv_pos_as_xyz
'x, y, z'
'-x+1/2, y+1/2, -z+1/2'
'-x, -y, -z'
'x-1/2, -y-1/2, z-1/2'

loop_
_atom_site_label
_atom_site_type_symbol
_atom_site_fract_x
_atom_site_fract_y
_atom_site_fract_z
_atom_site_U_iso_or_equiv
_atom_site_adp_type
_atom_site_occupancy
_atom_site_symmetry_multiplicity
_atom_site_calc_flag
_atom_site_refinement_flags
Lu1 Lu 0.307508(13) 0.733915(8) 0.141819(6) 0.02178(6) Uani 1 1 d .
N1 N 0.2287(3) 0.85298(17) 0.12136(15) 0.0279(7) Uani 1 1 d .
N2 N 0.4089(3) 0.83947(18) 0.18064(14) 0.0267(6) Uani 1 1 d .
N3 N 0.3414(3) 0.72092(19) 0.04444(14) 0.0284(7) Uani 1 1 d .
N4 N 0.4853(3) 0.68081(19) 0.11686(14) 0.0278(7) Uani 1 1 d .
Si1 Si 0.11868(10) 0.55483(6) 0.09928(5) 0.0306(2) Uani 1 1 d .
C1 C 0.1670(3) 0.6243(2) 0.15960(16) 0.0253(7) Uani 1 1 d .
C2 C 0.1050(3) 0.6916(2) 0.17587(17) 0.0272(8) Uani 1 1 d .
C3 C 0.1747(4) 0.7226(2) 0.22713(18) 0.0290(8) Uani 1 1 d .
C4 C 0.2782(4) 0.6751(2) 0.24404(16) 0.0302(8) Uani 1 1 d .
C5 C 0.2736(3) 0.6151(2) 0.20354(18) 0.0287(8) Uani 1 1 d .
C6 C 0.2466(4) 0.5350(3) 0.0542(2) 0.0413(10) Uani 1 1 d .
H6A H 0.2588 0.5789 0.0296 0.062 Uiso 1 1 calc R
H6B H 0.2247 0.4912 0.0287 0.062 Uiso 1 1 calc R
H6C H 0.3229 0.5244 0.0809 0.062 Uiso 1 1 calc R
C7 C -0.0163(4) 0.5903(3) 0.0479(2) 0.0489(12) Uani 1 1 d .
H7A H -0.0887 0.5929 0.0689 0.073 Uiso 1 1 calc R
H7B H -0.0335 0.5561 0.0140 0.073 Uiso 1 1 calc R
H7C H 0.0021 0.6406 0.0338 0.073 Uiso 1 1 calc R
C8 C 0.0742(4) 0.4639(2) 0.1319(2) 0.0423(10) Uani 1 1 d .
H8A H 0.1455 0.4431 0.1577 0.064 Uiso 1 1 calc R
H8B H 0.0473 0.4281 0.1000 0.064 Uiso 1 1 calc R
H8C H 0.0066 0.4727 0.1552 0.064 Uiso 1 1 calc R
C9 C -0.0152(4) 0.7237(2) 0.1467(2) 0.0331(9) Uani 1 1 d .
H9A H -0.0273 0.7738 0.1630 0.050 Uiso 1 1 calc R
H9B H -0.0831 0.6906 0.1541 0.050 Uiso 1 1 calc R
H9C H -0.0136 0.7277 0.1038 0.050 Uiso 1 1 calc R
C10 C 0.1432(4) 0.7919(3) 0.2594(2) 0.0407(10) Uani 1 1 d .
H10A H 0.0883 0.7785 0.2883 0.061 Uiso 1 1 calc R
H10B H 0.1016 0.8282 0.2309 0.061 Uiso 1 1 calc R
H10C H 0.2190 0.8144 0.2800 0.061 Uiso 1 1 calc R
C11 C 0.3703(4) 0.6845(3) 0.29914(19) 0.0449(11) Uani 1 1 d .
H11A H 0.3451 0.6538 0.3312 0.067 Uiso 1 1 calc R
H11B H 0.3739 0.7375 0.3110 0.067 Uiso 1 1 calc R
H11C H 0.4520 0.6682 0.2911 0.067 Uiso 1 1 calc R
C12 C 0.3613(4) 0.5488(2) 0.2098(2) 0.0392(10) Uani 1 1 d .
H12A H 0.4371 0.5626 0.2357 0.059 Uiso 1 1 calc R
H12B H 0.3816 0.5347 0.1706 0.059 Uiso 1 1 calc R
H12C H 0.3221 0.5060 0.2270 0.059 Uiso 1 1 calc R
C13 C 0.3309(3) 0.8873(2) 0.14790(16) 0.0267(8) Uani 1 1 d .
C14 C 0.1221(3) 0.8949(2) 0.09897(17) 0.0266(8) Uani 1 1 d .
C15 C 0.0549(4) 0.8731(2) 0.04488(18) 0.0322(8) Uani 1 1 d .
H15 H 0.0841 0.8331 0.0228 0.039 Uiso 1 1 calc R
C16 C -0.0539(4) 0.9096(3) 0.0234(2) 0.0402(10) Uani 1 1 d .
H16 H -0.0990 0.8945 -0.0134 0.048 Uiso 1 1 calc R
C17 C -0.0973(4) 0.9675(3) 0.0549(2) 0.0448(11) Uani 1 1 d .
H17 H -0.1718 0.9925 0.0399 0.054 Uiso 1 1 calc R
C18 C -0.0321(4) 0.9890(3) 0.1086(2) 0.0421(10) Uani 1 1 d .
H18 H -0.0619 1.0289 0.1306 0.051 Uiso 1 1 calc R
C19 C 0.0768(4) 0.9526(2) 0.1303(2) 0.0350(9) Uani 1 1 d .
H19 H 0.1208 0.9675 0.1674 0.042 Uiso 1 1 calc R
C20 C 0.3596(3) 0.9677(2) 0.14061(17) 0.0274(8) Uani 1 1 d .
C21 C 0.3438(4) 0.9999(2) 0.08411(19) 0.0341(9) Uani 1 1 d .
H21 H 0.3154 0.9703 0.0502 0.041 Uiso 1 1 calc R
C22 C 0.3701(4) 1.0760(3) 0.0780(2) 0.0439(11) Uani 1 1 d .
H22 H 0.3604 1.0981 0.0396 0.053 Uiso 1 1 calc R
C23 C 0.4101(4) 1.1196(2) 0.1268(3) 0.0455(12) Uani 1 1 d .
H23 H 0.4270 1.1715 0.1220 0.055 Uiso 1 1 calc R
C24 C 0.4258(4) 1.0882(2) 0.1831(2) 0.0410(11) Uani 1 1 d .
H24 H 0.4532 1.1184 0.2168 0.049 Uiso 1 1 calc R
C25 C 0.4010(3) 1.0119(2) 0.18992(19) 0.0317(8) Uani 1 1 d .
H25 H 0.4124 0.9900 0.2284 0.038 Uiso 1 1 calc R
C26 C 0.5356(3) 0.8556(2) 0.19753(18) 0.0274(8) Uani 1 1 d .
C27 C 0.5860(4) 0.8451(2) 0.25685(19) 0.0326(9) Uani 1 1 d .
H27 H 0.5337 0.8325 0.2854 0.039 Uiso 1 1 calc R
C28 C 0.7118(4) 0.8531(3) 0.2742(2) 0.0437(11) Uani 1 1 d .
H28 H 0.7457 0.8445 0.3144 0.052 Uiso 1 1 calc R
C29 C 0.7877(4) 0.8732(3) 0.2336(3) 0.0537(14) Uani 1 1 d .
H29 H 0.8737 0.8797 0.2457 0.064 Uiso 1 1 calc R
C30 C 0.7387(4) 0.8839(3) 0.1753(3) 0.0525(13) Uani 1 1 d .
H30 H 0.7917 0.8973 0.1472 0.063 Uiso 1 1 calc R
C31 C 0.6130(4) 0.8754(3) 0.1567(2) 0.0394(10) Uani 1 1 d .
H31 H 0.5804 0.8831 0.1163 0.047 Uiso 1 1 calc R
C32 C 0.4575(3) 0.6974(2) 0.05919(17) 0.0269(7) Uani 1 1 d .
C33 C 0.2980(4) 0.7562(2) -0.01039(17) 0.0296(8) Uani 1 1 d .
C34 C 0.3504(4) 0.8202(3) -0.0302(2) 0.0393(10) Uani 1 1 d .
H34 H 0.4217 0.8415 -0.0077 0.047 Uiso 1 1 calc R
C35 C 0.2989(5) 0.8540(3) -0.0832(2) 0.0511(13) Uani 1 1 d .
H35 H 0.3354 0.8982 -0.0966 0.061 Uiso 1 1 calc R
C36 C 0.1964(5) 0.8239(3) -0.1161(2) 0.0538(14) Uani 1 1 d .
H36 H 0.1627 0.8468 -0.1525 0.065 Uiso 1 1 calc R
C37 C 0.1420(5) 0.7604(3) -0.0963(2) 0.0511(13) Uani 1 1 d .
H37 H 0.0696 0.7402 -0.1186 0.061 Uiso 1 1 calc R
C38 C 0.1929(5) 0.7262(3) -0.0440(2) 0.0429(11) Uani 1 1 d .
H38 H 0.1561 0.6820 -0.0308 0.051 Uiso 1 1 calc R
C39 C 0.5471(4) 0.6925(2) 0.01537(18) 0.0318(8) Uani 1 1 d .
C40 C 0.6625(4) 0.7271(2) 0.0281(2) 0.0383(10) Uani 1 1 d .
H40 H 0.6846 0.7519 0.0650 0.046 Uiso 1 1 calc R
C41 C 0.7443(5) 0.7252(3) -0.0129(3) 0.0496(14) Uani 1 1 d .
H41 H 0.8224 0.7492 -0.0043 0.060 Uiso 1 1 calc R
C42 C 0.7130(6) 0.6887(3) -0.0662(3) 0.0593(16) Uani 1 1 d .
H42 H 0.7696 0.6876 -0.0943 0.071 Uiso 1 1 calc R
C43 C 0.6003(6) 0.6538(3) -0.0788(2) 0.0550(14) Uani 1 1 d .
H43 H 0.5798 0.6280 -0.1154 0.066 Uiso 1 1 calc R
C44 C 0.5159(5) 0.6561(3) -0.03835(19) 0.0408(10) Uani 1 1 d .
H44 H 0.4374 0.6328 -0.0475 0.049 Uiso 1 1 calc R
C45 C 0.5905(3) 0.6384(2) 0.14035(17) 0.0282(8) Uani 1 1 d .
C46 C 0.6540(4) 0.6597(2) 0.19521(18) 0.0326(8) Uani 1 1 d .
H46 H 0.6312 0.7046 0.2138 0.039 Uiso 1 1 calc R
C47 C 0.7500(4) 0.6159(3) 0.2229(2) 0.0381(10) Uani 1 1 d .
H47 H 0.7926 0.6309 0.2603 0.046 Uiso 1 1 calc R
C48 C 0.7840(4) 0.5509(3) 0.1964(2) 0.0405(10) Uani 1 1 d .
H48 H 0.8497 0.5209 0.2155 0.049 Uiso 1 1 calc R
C49 C 0.7221(4) 0.5296(3) 0.1420(2) 0.0419(10) Uani 1 1 d .
H49 H 0.7462 0.4851 0.1236 0.050 Uiso 1 1 calc R
C50 C 0.6251(4) 0.5723(2) 0.11399(19) 0.0337(9) Uani 1 1 d .
H50 H 0.5823 0.5566 0.0769 0.040 Uiso 1 1 calc R

loop_
_atom_site_aniso_label
_atom_site_aniso_U_11
_atom_site_aniso_U_22
_atom_site_aniso_U_33
_atom_site_aniso_U_23
_atom_site_aniso_U_13
_atom_site_aniso_U_12
Lu1 0.02007(9) 0.02429(10) 0.02062(9) 0.00211(5) 0.00152(6) 0.00092(5)
N1 0.0237(15) 0.0252(15) 0.0329(17) 0.0010(13) -0.0028(13) 0.0015(12)
N2 0.0221(14) 0.0275(15) 0.0290(16) 0.0032(13) -0.0014(12) -0.0014(12)
N3 0.0255(16) 0.0394(17) 0.0195(15) 0.0007(13) 0.0002(13) 0.0038(14)
N4 0.0255(15) 0.0351(17) 0.0226(15) 0.0020(13) 0.0030(13) 0.0072(13)
Si1 0.0310(5) 0.0282(5) 0.0322(6) -0.0047(4) 0.0029(5) -0.0018(4)
C1 0.0250(17) 0.0262(17) 0.0248(18) -0.0010(15) 0.0033(14) -0.0020(14)
C2 0.0262(18) 0.0303(18) 0.0248(18) 0.0014(15) 0.0029(15) 0.0004(15)
C3 0.0282(19) 0.0329(19) 0.0266(19) 0.0020(16) 0.0063(16) -0.0045(15)
C4 0.0302(19) 0.039(2) 0.0204(17) 0.0031(16) -0.0004(15) -0.0047(16)
C5 0.0254(18) 0.0290(18) 0.032(2) 0.0085(16) 0.0046(15) -0.0003(15)
C6 0.046(2) 0.037(2) 0.043(3) -0.004(2) 0.011(2) 0.0009(19)
C7 0.042(3) 0.056(3) 0.044(3) -0.016(2) -0.011(2) 0.009(2)
C8 0.050(3) 0.030(2) 0.049(3) -0.008(2) 0.014(2) -0.0090(19)
C9 0.0243(19) 0.036(2) 0.038(2) -0.0041(17) 0.0016(17) 0.0045(16)
C10 0.047(3) 0.047(2) 0.030(2) -0.011(2) 0.0115(19) -0.006(2)
C11 0.043(2) 0.064(3) 0.025(2) 0.003(2) -0.0050(18) -0.014(2)
C12 0.035(2) 0.037(2) 0.045(3) 0.014(2) 0.0044(19) 0.0065(18)
C13 0.0229(17) 0.0302(19) 0.0264(18) 0.0001(15) 0.0021(14) 0.0017(14)
C14 0.0216(17) 0.0289(18) 0.0274(18) 0.0086(15) -0.0030(14) -0.0012(14)
C15 0.0298(19) 0.035(2) 0.029(2) 0.0039(17) -0.0038(16) -0.0009(16)
C16 0.030(2) 0.048(2) 0.041(2) 0.012(2) -0.0051(18) -0.0016(19)
C17 0.026(2) 0.052(3) 0.055(3) 0.019(2) 0.000(2) 0.0087(19)
C18 0.033(2) 0.036(2) 0.057(3) 0.004(2) 0.007(2) 0.0085(18)
C19 0.029(2) 0.037(2) 0.037(2) -0.0038(18) -0.0002(17) 0.0000(17)
C20 0.0223(17) 0.0302(18) 0.0295(19) 0.0015(16) 0.0024(14) 0.0017(15)
C21 0.032(2) 0.035(2) 0.034(2) 0.0038(17) 0.0026(17) -0.0001(17)
C22 0.036(2) 0.039(2) 0.056(3) 0.020(2) 0.005(2) 0.0003(19)
C23 0.034(2) 0.026(2) 0.077(4) 0.005(2) 0.009(2) -0.0036(17)
C24 0.027(2) 0.035(2) 0.060(3) -0.014(2) 0.005(2) 0.0001(17)
C25 0.0261(18) 0.037(2) 0.033(2) -0.0060(17) 0.0050(16) 0.0015(16)
C26 0.0250(18) 0.0242(17) 0.032(2) -0.0012(15) -0.0014(15) 0.0007(14)
C27 0.032(2) 0.0313(19) 0.032(2) -0.0053(17) -0.0050(16) 0.0013(16)
C28 0.034(2) 0.039(2) 0.052(3) -0.010(2) -0.015(2) 0.0032(19)
C29 0.0190(19) 0.055(3) 0.084(4) -0.010(3) -0.004(2) -0.0019(19)
C30 0.033(2) 0.059(3) 0.070(4) 0.002(3) 0.022(2) -0.002(2)
C31 0.033(2) 0.046(2) 0.040(2) 0.002(2) 0.0087(19) 0.0029(19)
C32 0.0278(18) 0.0294(18) 0.0232(17) -0.0008(15) 0.0025(14) -0.0002(15)
C33 0.031(2) 0.040(2) 0.0179(17) 0.0024(16) 0.0018(15) 0.0093(17)
C34 0.031(2) 0.048(2) 0.040(2) 0.013(2) 0.0056(18) 0.0100(19)
C35 0.050(3) 0.058(3) 0.049(3) 0.026(2) 0.019(2) 0.019(2)
C36 0.058(3) 0.079(4) 0.023(2) 0.010(2) 0.003(2) 0.029(3)
C37 0.050(3) 0.067(3) 0.031(2) -0.006(2) -0.013(2) 0.016(2)
C38 0.043(3) 0.049(3) 0.033(2) -0.001(2) -0.005(2) 0.006(2)
C39 0.036(2) 0.0310(19) 0.030(2) 0.0067(16) 0.0093(17) 0.0135(16)
C40 0.033(2) 0.045(2) 0.038(2) 0.0128(19) 0.0088(19) 0.0081(18)
C41 0.037(3) 0.058(3) 0.058(3) 0.028(3) 0.022(2) 0.018(2)
C42 0.067(4) 0.062(3) 0.056(3) 0.028(3) 0.035(3) 0.030(3)
C43 0.083(4) 0.053(3) 0.033(2) 0.007(2) 0.019(3) 0.030(3)
C44 0.052(3) 0.043(2) 0.028(2) 0.0002(19) 0.0072(19) 0.013(2)
C45 0.0266(18) 0.0328(19) 0.0259(18) 0.0047(16) 0.0065(15) 0.0019(15)
C46 0.0297(19) 0.039(2) 0.029(2) 0.0039(17) 0.0045(16) 0.0050(17)
C47 0.0271(19) 0.050(3) 0.035(2) 0.005(2) -0.0014(17) 0.0056(18)
C48 0.032(2) 0.047(2) 0.042(2) 0.011(2) 0.0010(19) 0.0138(19)
C49 0.043(2) 0.037(2) 0.046(3) 0.005(2) 0.006(2) 0.0156(19)
C50 0.036(2) 0.034(2) 0.031(2) -0.0011(17) 0.0042(17) 0.0062(17)

loop_
_atom_type_symbol
_atom_type_description
_atom_type_scat_dispersion_real
_atom_type_scat_dispersion_imag
_atom_type_scat_source
C C 0.0033 0.0016 'International Tables Vol C Tables 4.2.6.8 and 6.1.1.4'
H H 0.0000 0.0000 'International Tables Vol C Tables 4.2.6.8 and 6.1.1.4'
N N 0.0061 0.0033 'International Tables Vol C Tables 4.2.6.8 and 6.1.1.4'
Si Si 0.0817 0.0704 'International Tables Vol C Tables 4.2.6.8 and 6.1.1.4'
Lu Lu -0.4720 5.8584 'International Tables Vol C Tables 4.2.6.8 and 6.1.1.4'

loop_
_geom_angle_atom_site_label_1
_geom_angle_atom_site_label_2
_geom_angle_atom_site_label_3
_geom_angle
N2 Lu1 N4 92.87(12)
N2 Lu1 N1 58.36(11)
N4 Lu1 N1 129.10(12)
N2 Lu1 N3 108.57(12)
N4 Lu1 N3 57.93(11)
N1 Lu1 N3 90.16(12)
N2 Lu1 C1 146.55(12)
N4 Lu1 C1 105.94(12)
N1 Lu1 C1 121.08(11)
N3 Lu1 C1 104.86(12)
N2 Lu1 C2 121.10(12)
N4 Lu1 C2 138.65(12)
N1 Lu1 C2 90.88(12)
N3 Lu1 C2 121.46(12)
C1 Lu1 C2 32.96(12)
N2 Lu1 C3 93.78(12)
N4 Lu1 C3 137.23(12)
N1 Lu1 C3 89.41(12)
N3 Lu1 C3 153.33(13)
C1 Lu1 C3 53.73(12)
C2 Lu1 C3 31.90(12)
N2 Lu1 C5 123.73(12)
N4 Lu1 C5 89.37(12)
N1 Lu1 C5 141.17(12)
N3 Lu1 C5 119.55(12)
C1 Lu1 C5 32.46(11)
C2 Lu1 C5 53.25(12)
C3 Lu1 C5 52.62(12)
N2 Lu1 C4 95.53(12)
N4 Lu1 C4 105.51(12)
N1 Lu1 C4 117.31(13)
N3 Lu1 C4 150.61(12)
C1 Lu1 C4 53.23(12)
C2 Lu1 C4 52.76(12)
C3 Lu1 C4 31.78(13)
C5 Lu1 C4 31.34(13)
N2 Lu1 C32 98.90(11)
N4 Lu1 C32 29.18(11)
N1 Lu1 C32 108.73(12)
N3 Lu1 C32 29.11(11)
C1 Lu1 C32 111.07(12)
C2 Lu1 C32 139.83(12)
C3 Lu1 C32 161.47(12)
C5 Lu1 C32 108.87(12)
C4 Lu1 C32 132.51(12)
N2 Lu1 C13 29.53(11)
N4 Lu1 C13 110.12(11)
N1 Lu1 C13 29.28(10)
N3 Lu1 C13 96.99(11)
C1 Lu1 C13 143.79(11)
C2 Lu1 C13 110.83(11)
C3 Lu1 C13 95.59(12)
C5 Lu1 C13 143.39(12)
C4 Lu1 C13 112.06(12)
C32 Lu1 C13 102.11(11)
C13 N1 C14 121.0(3)
C13 N1 Lu1 93.5(2)
C14 N1 Lu1 145.1(2)
C13 N2 C26 122.8(3)
C13 N2 Lu1 93.9(2)
C26 N2 Lu1 132.4(2)
C32 N3 C33 123.5(3)
C32 N3 Lu1 93.6(2)
C33 N3 Lu1 136.2(3)
C32 N4 C45 123.3(3)
C32 N4 Lu1 93.8(2)
C45 N4 Lu1 142.6(3)
C7 Si1 C1 110.9(2)
C7 Si1 C8 108.3(2)
C1 Si1 C8 109.99(19)
C7 Si1 C6 107.9(2)
C1 Si1 C6 111.63(19)
C8 Si1 C6 108.0(2)
C5 C1 C2 106.3(3)
C5 C1 Si1 123.8(3)
C2 C1 Si1 129.7(3)
C5 C1 Lu1 75.4(2)
C2 C1 Lu1 74.0(2)
Si1 C1 Lu1 120.28(17)
C3 C2 C1 108.3(3)
C3 C2 C9 123.8(4)
C1 C2 C9 127.8(3)
C3 C2 Lu1 75.2(2)
C1 C2 Lu1 73.1(2)
C9 C2 Lu1 119.7(3)
C2 C3 C4 108.1(4)
C2 C3 C10 126.2(4)
C4 C3 C10 125.7(4)
C2 C3 Lu1 72.9(2)
C4 C3 Lu1 75.0(2)
C10 C3 Lu1 119.7(3)
C5 C4 C3 108.5(3)
C5 C4 C11 126.2(4)
C3 C4 C11 125.1(4)
C5 C4 Lu1 73.5(2)
C3 C4 Lu1 73.3(2)
C11 C4 Lu1 123.2(3)
C4 C5 C1 108.9(3)
C4 C5 C12 124.3(4)
C1 C5 C12 126.6(4)
C4 C5 Lu1 75.1(2)
C1 C5 Lu1 72.1(2)
C12 C5 Lu1 123.3(3)
Si1 C6 H6A 109.5
Si1 C6 H6B 109.5
H6A C6 H6B 109.5
Si1 C6 H6C 109.5
H6A C6 H6C 109.5
H6B C6 H6C 109.5
Si1 C7 H7A 109.5
Si1 C7 H7B 109.5
H7A C7 H7B 109.5
Si1 C7 H7C 109.5
H7A C7 H7C 109.5
H7B C7 H7C 109.5
Si1 C8 H8A 109.5
Si1 C8 H8B 109.5
H8A C8 H8B 109.5
Si1 C8 H8C 109.5
H8A C8 H8C 109.5
H8B C8 H8C 109.5
C2 C9 H9A 109.5
C2 C9 H9B 109.5
H9A C9 H9B 109.5
C2 C9 H9C 109.5
H9A C9 H9C 109.5
H9B C9 H9C 109.5
C3 C10 H10A 109.5
C3 C10 H10B 109.5
H10A C10 H10B 109.5
C3 C10 H10C 109.5
H10A C10 H10C 109.5
H10B C10 H10C 109.5
C4 C11 H11A 109.5
C4 C11 H11B 109.5
H11A C11 H11B 109.5
C4 C11 H11C 109.5
H11A C11 H11C 109.5
H11B C11 H11C 109.5
C5 C12 H12A 109.5
C5 C12 H12B 109.5
H12A C12 H12B 109.5
C5 C12 H12C 109.5
H12A C12 H12C 109.5
H12B C12 H12C 109.5
N1 C13 N2 112.6(3)
N1 C13 C20 124.5(3)
N2 C13 C20 122.8(3)
N1 C13 Lu1 57.20(19)
N2 C13 Lu1 56.6(2)
C20 C13 Lu1 167.6(3)
C19 C14 C15 118.6(4)
C19 C14 N1 122.7(4)
C15 C14 N1 118.5(4)
C16 C15 C14 120.2(4)
C16 C15 H15 119.9
C14 C15 H15 119.9
C17 C16 C15 120.5(4)
C17 C16 H16 119.7
C15 C16 H16 119.7
C16 C17 C18 119.7(4)
C16 C17 H17 120.2
C18 C17 H17 120.2
C17 C18 C19 120.0(4)
C17 C18 H18 120.0
C19 C18 H18 120.0
C14 C19 C18 121.0(4)
C14 C19 H19 119.5
C18 C19 H19 119.5
C25 C20 C21 119.7(4)
C25 C20 C13 120.4(4)
C21 C20 C13 119.9(4)
C22 C21 C20 119.3(4)
C22 C21 H21 120.3
C20 C21 H21 120.3
C23 C22 C21 120.8(4)
C23 C22 H22 119.6
C21 C22 H22 119.6
C22 C23 C24 120.4(4)
C22 C23 H23 119.8
C24 C23 H23 119.8
C23 C24 C25 119.5(4)
C23 C24 H24 120.2
C25 C24 H24 120.2
C20 C25 C24 120.3(4)
C20 C25 H25 119.8
C24 C25 H25 119.8
C31 C26 C27 119.0(4)
C31 C26 N2 122.3(4)
C27 C26 N2 118.4(4)
C28 C27 C26 120.4(4)
C28 C27 H27 119.8
C26 C27 H27 119.8
C29 C28 C27 120.2(4)
C29 C28 H28 119.9
C27 C28 H28 119.9
C28 C29 C30 119.7(4)
C28 C29 H29 120.2
C30 C29 H29 120.2
C29 C30 C31 121.1(5)
C29 C30 H30 119.4
C31 C30 H30 119.4
C26 C31 C30 119.6(4)
C26 C31 H31 120.2
C30 C31 H31 120.2
N3 C32 N4 113.2(3)
N3 C32 C39 122.6(3)
N4 C32 C39 124.1(3)
N3 C32 Lu1 57.3(2)
N4 C32 Lu1 56.99(19)
C39 C32 Lu1 169.2(3)
C34 C33 C38 119.0(4)
C34 C33 N3 123.3(4)
C38 C33 N3 117.7(4)
C33 C34 C35 120.1(5)
C33 C34 H34 119.9
C35 C34 H34 119.9
C36 C35 C34 120.5(5)
C36 C35 H35 119.7
C34 C35 H35 119.7
C35 C36 C37 119.9(4)
C35 C36 H36 120.0
C37 C36 H36 120.0
C36 C37 C38 119.9(5)
C36 C37 H37 120.0
C38 C37 H37 120.0
C37 C38 C33 120.5(5)
C37 C38 H38 119.8
C33 C38 H38 119.8
C44 C39 C40 119.6(4)
C44 C39 C32 120.8(4)
C40 C39 C32 119.6(4)
C41 C40 C39 120.2(5)
C41 C40 H40 119.9
C39 C40 H40 119.9
C42 C41 C40 120.0(5)
C42 C41 H41 120.0
C40 C41 H41 120.0
C43 C42 C41 120.3(5)
C43 C42 H42 119.9
C41 C42 H42 119.9
C42 C43 C44 120.4(5)
C42 C43 H43 119.8
C44 C43 H43 119.8
C39 C44 C43 119.6(5)
C39 C44 H44 120.2
C43 C44 H44 120.2
C46 C45 C50 118.9(4)
C46 C45 N4 118.2(4)
C50 C45 N4 122.6(4)
C47 C46 C45 120.4(4)
C47 C46 H46 119.8
C45 C46 H46 119.8
C48 C47 C46 120.4(4)
C48 C47 H47 119.8
C46 C47 H47 119.8
C47 C48 C49 119.6(4)
C47 C48 H48 120.2
C49 C48 H48 120.2
C48 C49 C50 120.9(4)
C48 C49 H49 119.6
C50 C49 H49 119.6
C49 C50 C45 119.9(4)
C49 C50 H50 120.0
C45 C50 H50 120.0

loop_
_geom_bond_atom_site_label_1
_geom_bond_atom_site_label_2
_geom_bond_distance
Lu1 N2 2.293(3)
Lu1 N4 2.302(3)
Lu1 N1 2.307(3)
Lu1 N3 2.309(3)
Lu1 C1 2.547(4)
Lu1 C2 2.559(4)
Lu1 C3 2.588(4)
Lu1 C5 2.590(4)
Lu1 C4 2.610(4)
Lu1 C32 2.739(4)
Lu1 C13 2.739(4)
N1 C13 1.342(5)
N1 C14 1.418(4)
N2 C13 1.353(5)
N2 C26 1.416(5)
N3 C32 1.335(5)
N3 C33 1.419(5)
N4 C32 1.339(5)
N4 C45 1.417(5)
Si1 C7 1.863(5)
Si1 C1 1.867(4)
Si1 C8 1.871(4)
Si1 C6 1.878(5)
C1 C5 1.436(5)
C1 C2 1.448(5)
C2 C3 1.414(5)
C2 C9 1.501(5)
C3 C4 1.423(6)
C3 C10 1.497(6)
C4 C5 1.405(6)
C4 C11 1.506(5)
C5 C12 1.514(5)
C6 H6A 0.9800
C6 H6B 0.9800
C6 H6C 0.9800
C7 H7A 0.9800
C7 H7B 0.9800
C7 H7C 0.9800
C8 H8A 0.9800
C8 H8B 0.9800
C8 H8C 0.9800
C9 H9A 0.9800
C9 H9B 0.9800
C9 H9C 0.9800
C10 H10A 0.9800
C10 H10B 0.9800
C10 H10C 0.9800
C11 H11A 0.9800
C11 H11B 0.9800
C11 H11C 0.9800
C12 H12A 0.9800
C12 H12B 0.9800
C12 H12C 0.9800
C13 C20 1.475(5)
C14 C19 1.379(6)
C14 C15 1.399(5)
C15 C16 1.384(6)
C15 H15 0.9500
C16 C17 1.376(7)
C16 H16 0.9500
C17 C18 1.381(7)
C17 H17 0.9500
C18 C19 1.386(6)
C18 H18 0.9500
C19 H19 0.9500
C20 C25 1.394(5)
C20 C21 1.397(5)
C21 C22 1.393(6)
C21 H21 0.9500
C22 C23 1.376(7)
C22 H22 0.9500
C23 C24 1.385(7)
C23 H23 0.9500
C24 C25 1.394(6)
C24 H24 0.9500
C25 H25 0.9500
C26 C31 1.386(6)
C26 C27 1.399(5)
C27 C28 1.386(6)
C27 H27 0.9500
C28 C29 1.373(7)
C28 H28 0.9500
C29 C30 1.374(8)
C29 H29 0.9500
C30 C31 1.390(6)
C30 H30 0.9500
C31 H31 0.9500
C32 C39 1.493(5)
C33 C34 1.377(6)
C33 C38 1.395(6)
C34 C35 1.395(6)
C34 H34 0.9500
C35 C36 1.367(8)
C35 H35 0.9500
C36 C37 1.380(8)
C36 H36 0.9500
C37 C38 1.383(7)
C37 H37 0.9500
C38 H38 0.9500
C39 C44 1.384(6)
C39 C40 1.397(6)
C40 C41 1.379(6)
C40 H40 0.9500
C41 C42 1.377(8)
C41 H41 0.9500
C42 C43 1.375(8)
C42 H42 0.9500
C43 C44 1.391(6)
C43 H43 0.9500
C44 H44 0.9500
C45 C46 1.395(6)
C45 C50 1.395(6)
C46 C47 1.387(5)
C46 H46 0.9500
C47 C48 1.377(6)
C47 H47 0.9500
C48 C49 1.380(6)
C48 H48 0.9500
C49 C50 1.386(6)
C49 H49 0.9500
C50 H50 0.9500
